data_7720169
loop_
_publ_author_name
'Navitha, S.'
'Wilfred Raj, A. S. W.'
'Sree Brindha, S.'
'Ravi, M.'
'Dallemer, F.'
'Prabusankar, G.'
'Prabhakaran, R.'

_publ_section_title
;
 Cytotoxic effect of ruthenium-arene complexes containing
 tetrazolo[1,5-<i>a</i>] quinoline derivatives on cervical (HeLa), lung
 (A549), and colon (HCT116) cancer cell lines.
;
_journal_issue 9
_journal_name_full 'Dalton transactions (Cambridge, England : 2003)'
_journal_page_first 3943
_journal_page_last 3966
_journal_paper_doi 10.1039/d5dt02830b
_journal_volume 55
_journal_year 2026
_chemical_formula_moiety 'C28 H28 Cl N6 O Ru, F6 P, C2 H3 N'
_chemical_formula_sum 'C30 H31 Cl F6 N7 O P Ru'
_chemical_formula_weight 787.11
_space_group_crystal_system monoclinic
_space_group_IT_number 14
_space_group_name_Hall '-P 2ybc'
_space_group_name_H-M_alt 'P 1 21/c 1'
_atom_sites_solution_hydrogens geom
_atom_sites_solution_primary dual
_audit_creation_date 2024-03-21
_audit_creation_method
;
Olex2 1.5
(compiled 2024.01.12 svn.r2f8d729c for OlexSys, GUI svn.r6928)
;
_audit_update_record
;
2025-09-12 deposited with the CCDC.	2026-02-03 downloaded from the CCDC.
;
_cell_angle_alpha 90
_cell_angle_beta 104.363(2)
_cell_angle_gamma 90
_cell_formula_units_Z 4
_cell_length_a 15.2446(3)
_cell_length_b 12.5987(2)
_cell_length_c 17.8877(3)
_cell_measurement_reflns_used 28245
_cell_measurement_temperature 295
_cell_measurement_theta_max 27.5240
_cell_measurement_theta_min 2.8440
_cell_volume 3328.17(11)
_computing_cell_refinement 'CrysAlisPro 1.171.43.109a (Rigaku OD, 2024)'
_computing_data_collection 'CrysAlisPro system (CCD 43.109a 64-bit (release 21-02-2024))'
_computing_data_reduction 'CrysAlisPro 1.171.43.109a (Rigaku OD, 2024)'
_computing_molecular_graphics 'Olex2 1.5 (Dolomanov et al., 2009)'
_computing_publication_material 'Olex2 1.5 (Dolomanov et al., 2009)'
_computing_structure_refinement 'SHELXL 2019/3 (Sheldrick, 2015)'
_computing_structure_solution 'SHELXT  (Sheldrick, 2015)'
_diffrn_ambient_temperature 295
_diffrn_detector 'CCD plate'
_diffrn_detector_area_resol_mean 5.3045
_diffrn_detector_type AtlasS2
_diffrn_measured_fraction_theta_full 0.999
_diffrn_measured_fraction_theta_max 0.942
_diffrn_measurement_details
;
List of Runs (angles in degrees, time in seconds):

  # Type    Start    End  Width  t~exp~   \w     \q     \k     \f   Frames
#--------------------------------------------------------------------------
  1  \w    -31.00  51.00   1.00   15.00    --   14.75 -87.00  19.00   82
  2  \w    -31.00  51.00   1.00   15.00    --   14.75 -87.00  19.00   82
  3  \w    -51.00   9.00   1.00   15.00    --  -15.53  87.00 136.00   60
  4  \w    -13.00  87.00   1.00   15.00    --   14.75  57.00 -30.00  100
  5  \w     39.00 104.00   1.00   15.00    --   14.75 178.00  90.00   65
  6  \w     39.00 104.00   1.00   15.00    --   14.75 178.00 -60.00   65
  7  \w    -13.00  87.00   1.00   15.00    --   14.75  57.00-120.00  100
  8  \w    -13.00  87.00   1.00   15.00    --   14.75  57.00 -60.00  100
  9  \w    -42.00  24.00   1.00   15.00    --   14.75 -77.00-180.00   66
 10  \w     11.00  38.00   1.00   15.00    --   14.75 -77.00-180.00   27
 11  \w   -102.00 -59.00   1.00   15.00    --  -15.53 178.00-150.00   43
 12  \w    -23.00  16.00   1.00   15.00    --  -15.53 -77.00-120.00   39
 13  \w    -46.00  20.00   1.00   15.00    --  -15.53  77.00-120.00   66
 14  \w    -30.00  16.00   1.00   15.00    --  -15.53 -87.00  19.00   46
;
_diffrn_measurement_device 'four-circle diffractometer'
_diffrn_measurement_device_type 'SuperNova, Dual, Cu at home/near, AtlasS2'
_diffrn_measurement_method '\w scans'
_diffrn_orient_matrix_type 'CrysAlisPro convention (1999,Acta A55,543-557)'
_diffrn_orient_matrix_UB_11 -0.0463603000
_diffrn_orient_matrix_UB_12 -0.0100681000
_diffrn_orient_matrix_UB_13 -0.0021869000
_diffrn_orient_matrix_UB_21 0.0115702000
_diffrn_orient_matrix_UB_22 -0.0503794000
_diffrn_orient_matrix_UB_23 0.0173805000
_diffrn_orient_matrix_UB_31 0.0050306000
_diffrn_orient_matrix_UB_32 0.0230627000
_diffrn_orient_matrix_UB_33 0.0370203000
_diffrn_radiation_monochromator mirror
_diffrn_radiation_probe x-ray
_diffrn_radiation_type 'Mo K\a'
_diffrn_radiation_wavelength 0.71073
_diffrn_reflns_av_R_equivalents 0.0559
_diffrn_reflns_av_unetI/netI 0.0313
_diffrn_reflns_Laue_measured_fraction_full 0.999
_diffrn_reflns_Laue_measured_fraction_max 0.942
_diffrn_reflns_limit_h_max 21
_diffrn_reflns_limit_h_min -21
_diffrn_reflns_limit_k_max 17
_diffrn_reflns_limit_k_min -17
_diffrn_reflns_limit_l_max 25
_diffrn_reflns_limit_l_min -25
_diffrn_reflns_number 87498
_diffrn_reflns_point_group_measured_fraction_full 0.999
_diffrn_reflns_point_group_measured_fraction_max 0.942
_diffrn_reflns_theta_full 25.242
_diffrn_reflns_theta_max 31.158
_diffrn_reflns_theta_min 2.412
_diffrn_source 'micro-focus sealed X-ray tube'
_diffrn_source_type 'SuperNova (Mo) X-ray Source'
_exptl_absorpt_coefficient_mu 0.670
_exptl_absorpt_correction_T_max 1.00000
_exptl_absorpt_correction_T_min 0.68068
_exptl_absorpt_correction_type multi-scan
_exptl_absorpt_process_details
;
CrysAlisPro 1.171.43.109a (Rigaku Oxford Diffraction, 2024)
Empirical absorption correction using spherical harmonics,
implemented in SCALE3 ABSPACK scaling algorithm.
;
_exptl_crystal_colour orange
_exptl_crystal_colour_primary orange
_exptl_crystal_density_diffrn 1.571
_exptl_crystal_description plate
_exptl_crystal_F_000 1592
_exptl_crystal_size_max 0.28
_exptl_crystal_size_mid 0.22
_exptl_crystal_size_min 0.12
_refine_diff_density_max 0.690
_refine_diff_density_min -0.396
_refine_diff_density_rms 0.071
_refine_ls_extinction_method none
_refine_ls_goodness_of_fit_ref 1.045
_refine_ls_hydrogen_treatment constr
_refine_ls_matrix_type full
_refine_ls_number_parameters 466
_refine_ls_number_reflns 10125
_refine_ls_number_restraints 0
_refine_ls_restrained_S_all 1.045
_refine_ls_R_factor_all 0.0692
_refine_ls_R_factor_gt 0.0436
_refine_ls_shift/su_max 0.001
_refine_ls_shift/su_mean 0.000
_refine_ls_structure_factor_coef Fsqd
_refine_ls_weighting_details 'w=1/[\s^2^(Fo^2^)+(0.0339P)^2^+3.1669P] where P=(Fo^2^+2Fc^2^)/3'
_refine_ls_weighting_scheme calc
_refine_ls_wR_factor_gt 0.0910
_refine_ls_wR_factor_ref 0.1051
_reflns_Friedel_coverage 0.000
_reflns_number_gt 7433
_reflns_number_total 10125
_reflns_threshold_expression 'I > 2\s(I)'
_cod_data_source_file d5dt02830b2.cif
_cod_data_source_block rup8zhsa
_cod_depositor_comments 'Adding full bibliography for 7720163--7720169.cif.'
_cod_database_code 7720169
_shelx_shelxl_version_number 2019/3
_shelx_space_group_comment
;
The symmetry employed for this shelxl refinement is uniquely defined
by the following loop, which should always be used as a source of
symmetry information in preference to the above space-group names.
They are only intended as comments.
;
_shelx_estimated_absorpt_t_max 0.924
_shelx_estimated_absorpt_t_min 0.835
_olex2_refinement_description
;
1. Fixed Uiso
 At 1.2 times of:
  All C(H) groups
 At 1.5 times of:
  All C(H,H,H) groups, All O(H) groups
2. Others
 Fixed Sof: F3(0.5) F4(0.5) F5(0.5) F6(0.5) F7(0.5) F8(0.5) F9(0.5) F10(0.5)
3.a Ternary CH refined with riding coordinates:
 C26(H26)
3.b Aromatic/amide H refined with riding coordinates:
 C1(H1A), C3(H3), C5(H5), C6(H6), C7(H7), C12(H12), C14(H14), C15(H15),
 C16(H16), C17(H17), C20(H20), C21(H21), C23(H23), C24(H24)
3.c Idealised Me refined as rotating group:
 C11(H11A,H11B,H11C), C25(H25A,H25B,H25C), C27(H27A,H27B,H27C), C28(H28A,H28B,
 H28C), C29(H29A,H29B,H29C)
3.d Idealised tetrahedral OH refined as rotating group:
 O1(H1)
;
_olex2_submission_special_instructions 'No special instructions were received'
_oxdiff_exptl_absorpt_empirical_details
;
Empirical correction (ABSPACK) includes:
- Absorption correction using spherical harmonics
- Frame scaling
;
_oxdiff_exptl_absorpt_empirical_full_max 1.452
_oxdiff_exptl_absorpt_empirical_full_min 0.635

loop_
_space_group_symop_operation_xyz
'x, y, z'
'-x, y+1/2, -z+1/2'
'-x, -y, -z'
'x, -y-1/2, z-1/2'

loop_
_atom_site_label
_atom_site_type_symbol
_atom_site_fract_x
_atom_site_fract_y
_atom_site_fract_z
_atom_site_U_iso_or_equiv
_atom_site_adp_type
_atom_site_occupancy
_atom_site_site_symmetry_order
_atom_site_calc_flag
_atom_site_refinement_flags_posn
_atom_site_refinement_flags_adp
_atom_site_refinement_flags_occupancy
_atom_site_disorder_assembly
_atom_site_disorder_group
Ru1 Ru 0.68122(2) 0.52260(2) 0.30986(2) 0.03828(7) Uani 1 1 d . . . . .
Cl1 Cl 0.64683(5) 0.70871(6) 0.30599(5) 0.05918(18) Uani 1 1 d . . . . .
O1 O 0.98487(15) 0.5794(2) 0.56426(12) 0.0694(6) Uani 1 1 d . . . . .
H1 H 0.962134 0.574975 0.517748 0.104 Uiso 1 1 calc R U . . .
N1 N 0.70836(14) 0.54726(18) 0.20299(11) 0.0435(5) Uani 1 1 d . . . . .
N2 N 0.64795(16) 0.5392(2) 0.13331(13) 0.0571(6) Uani 1 1 d . . . . .
N3 N 0.68829(17) 0.5511(2) 0.07843(13) 0.0573(6) Uani 1 1 d . . . . .
N4 N 0.77765(15) 0.56635(17) 0.11253(11) 0.0433(5) Uani 1 1 d . . . . .
N5 N 0.81841(13) 0.57170(16) 0.35797(11) 0.0389(4) Uani 1 1 d . . . . .
N6 N 0.85351(14) 0.58435(18) 0.43873(11) 0.0442(5) Uani 1 1 d . . . . .
C1 C 0.88349(16) 0.5828(2) 0.32403(13) 0.0409(5) Uani 1 1 d . . . . .
H1A H 0.941358 0.594247 0.355126 0.049 Uiso 1 1 calc R U . . .
C2 C 0.87346(17) 0.5790(2) 0.24204(14) 0.0407(5) Uani 1 1 d . . . . .
C3 C 0.94446(19) 0.5979(2) 0.21014(16) 0.0493(6) Uani 1 1 d . . . . .
H3 H 1.001832 0.607909 0.242501 0.059 Uiso 1 1 calc R U . . .
C4 C 0.9334(2) 0.6027(2) 0.12878(16) 0.0506(6) Uani 1 1 d . . . . .
C5 C 1.0081(3) 0.6278(3) 0.0989(2) 0.0686(9) Uani 1 1 d . . . . .
H5 H 1.064976 0.637517 0.132107 0.082 Uiso 1 1 calc R U . . .
C6 C 0.9969(3) 0.6377(3) 0.0215(2) 0.0829(12) Uani 1 1 d . . . . .
H6 H 1.045705 0.656407 0.001741 0.099 Uiso 1 1 calc R U . . .
C7 C 0.9133(3) 0.6202(3) -0.0276(2) 0.0762(11) Uani 1 1 d . . . . .
H7 H 0.907771 0.627205 -0.080369 0.091 Uiso 1 1 calc R U . . .
C8 C 0.8366(3) 0.5928(2) -0.00332(16) 0.0617(8) Uani 1 1 d . . . . .
C9 C 0.8491(2) 0.5870(2) 0.07703(15) 0.0486(6) Uani 1 1 d . . . . .
C10 C 0.78844(17) 0.56411(19) 0.18956(13) 0.0385(5) Uani 1 1 d . . . . .
C11 C 0.7485(3) 0.5712(4) -0.06062(18) 0.0892(12) Uani 1 1 d . . . . .
H11A H 0.704348 0.622501 -0.054383 0.134 Uiso 1 1 calc R U . . .
H11B H 0.727834 0.501220 -0.052250 0.134 Uiso 1 1 calc R U . . .
H11C H 0.756939 0.575897 -0.111952 0.134 Uiso 1 1 calc R U . . .
C12 C 0.79976(18) 0.6193(2) 0.47783(14) 0.0439(5) Uani 1 1 d . . . . .
H12 H 0.740545 0.637462 0.453103 0.053 Uiso 1 1 calc R U . . .
C13 C 0.83165(18) 0.6304(2) 0.56089(14) 0.0450(6) Uani 1 1 d . . . . .
C14 C 0.7700(2) 0.6613(2) 0.60318(17) 0.0577(7) Uani 1 1 d . . . . .
H14 H 0.710166 0.675666 0.577834 0.069 Uiso 1 1 calc R U . . .
C15 C 0.7981(3) 0.6704(3) 0.68301(19) 0.0708(10) Uani 1 1 d . . . . .
H15 H 0.756743 0.689105 0.711225 0.085 Uiso 1 1 calc R U . . .
C16 C 0.8866(3) 0.6519(3) 0.71999(18) 0.0715(10) Uani 1 1 d . . . . .
H16 H 0.905163 0.659112 0.773331 0.086 Uiso 1 1 calc R U . . .
C17 C 0.9483(3) 0.6229(3) 0.67992(17) 0.0643(8) Uani 1 1 d . . . . .
H17 H 1.008433 0.611820 0.705918 0.077 Uiso 1 1 calc R U . . .
C18 C 0.9213(2) 0.6099(2) 0.60046(15) 0.0516(6) Uani 1 1 d . . . . .
C19 C 0.70508(19) 0.3584(2) 0.35284(16) 0.0493(6) Uani 1 1 d . . . . .
C20 C 0.64723(19) 0.3584(2) 0.27866(16) 0.0486(6) Uani 1 1 d . . . . .
H20 H 0.662099 0.317457 0.240296 0.058 Uiso 1 1 calc R U . . .
C21 C 0.56634(19) 0.4193(2) 0.26056(17) 0.0529(6) Uani 1 1 d . . . . .
H21 H 0.528871 0.416961 0.210880 0.063 Uiso 1 1 calc R U . . .
C22 C 0.54220(19) 0.4830(2) 0.3167(2) 0.0554(7) Uani 1 1 d . . . . .
C23 C 0.6006(2) 0.4822(2) 0.39206(18) 0.0557(7) Uani 1 1 d . . . . .
H23 H 0.586103 0.523387 0.430444 0.067 Uiso 1 1 calc R U . . .
C24 C 0.6789(2) 0.4213(2) 0.40971(16) 0.0524(7) Uani 1 1 d . . . . .
H24 H 0.715087 0.421654 0.459900 0.063 Uiso 1 1 calc R U . . .
C25 C 0.7917(2) 0.2963(3) 0.3715(2) 0.0731(9) Uani 1 1 d . . . . .
H25A H 0.810828 0.283677 0.325015 0.110 Uiso 1 1 calc R U . . .
H25B H 0.782285 0.229719 0.394354 0.110 Uiso 1 1 calc R U . . .
H25C H 0.837600 0.335911 0.407087 0.110 Uiso 1 1 calc R U . . .
C26 C 0.4585(2) 0.5531(3) 0.2995(3) 0.0857(12) Uani 1 1 d . . . . .
H26 H 0.474132 0.619190 0.328590 0.103 Uiso 1 1 calc R U . . .
C27 C 0.3865(4) 0.4973(5) 0.3301(5) 0.178(4) Uani 1 1 d . . . . .
H27A H 0.406440 0.491549 0.385216 0.266 Uiso 1 1 calc R U . . .
H27B H 0.376223 0.427649 0.307885 0.266 Uiso 1 1 calc R U . . .
H27C H 0.331289 0.537402 0.316525 0.266 Uiso 1 1 calc R U . . .
C28 C 0.4256(3) 0.5817(4) 0.2147(3) 0.139(2) Uani 1 1 d . . . . .
H28A H 0.373156 0.626380 0.207346 0.208 Uiso 1 1 calc R U . . .
H28B H 0.410280 0.518121 0.184741 0.208 Uiso 1 1 calc R U . . .
H28C H 0.472676 0.618785 0.198365 0.208 Uiso 1 1 calc R U . . .
P1 P 0.82841(6) 0.24731(7) 0.12539(5) 0.05707(19) Uani 1 1 d . . . . .
F1 F 0.8484(2) 0.1784(3) 0.20119(14) 0.1225(10) Uani 1 1 d . . . . .
F2 F 0.80797(19) 0.3172(2) 0.04985(14) 0.1117(9) Uani 1 1 d . . . . .
F3 F 0.8416(8) 0.3441(5) 0.1840(4) 0.116(2) Uani 0.5 1 d . . P A 1
F4 F 0.7247(3) 0.2468(10) 0.1290(5) 0.115(2) Uani 0.5 1 d . . P A 1
F5 F 0.8139(10) 0.1458(6) 0.0778(4) 0.145(3) Uani 0.5 1 d . . P A 1
F6 F 0.9312(4) 0.2458(9) 0.1353(5) 0.106(2) Uani 0.5 1 d . . P A 1
F7 F 0.9085(8) 0.3295(11) 0.1484(5) 0.162(3) Uani 0.5 1 d . . P A 2
F8 F 0.7665(9) 0.3250(7) 0.1528(5) 0.119(2) Uani 0.5 1 d . . P A 2
F9 F 0.7480(7) 0.1777(8) 0.0869(5) 0.125(2) Uani 0.5 1 d . . P A 2
F10 F 0.8943(9) 0.1775(9) 0.0893(7) 0.149(4) Uani 0.5 1 d . . P A 2
N7 N 0.4614(5) 0.1832(7) -0.0002(4) 0.207(3) Uani 1 1 d . . . . .
C29 C 0.5584(5) 0.3372(6) -0.0102(5) 0.194(4) Uani 1 1 d . . . . .
H29A H 0.541954 0.362168 -0.062577 0.291 Uiso 1 1 calc R U . . .
H29B H 0.620335 0.314041 0.002411 0.291 Uiso 1 1 calc R U . . .
H29C H 0.551381 0.393636 0.023849 0.291 Uiso 1 1 calc R U . . .
C30 C 0.5032(4) 0.2535(5) -0.0022(3) 0.1101(16) Uani 1 1 d . . . . .

loop_
_atom_site_aniso_label
_atom_site_aniso_U_11
_atom_site_aniso_U_22
_atom_site_aniso_U_33
_atom_site_aniso_U_23
_atom_site_aniso_U_13
_atom_site_aniso_U_12
Ru1 0.03598(10) 0.04256(11) 0.03634(11) 0.00170(8) 0.00905(7) -0.00226(8)
Cl1 0.0610(4) 0.0458(4) 0.0711(5) 0.0061(3) 0.0171(4) 0.0021(3)
O1 0.0600(13) 0.0950(17) 0.0470(11) -0.0141(12) 0.0015(9) 0.0242(12)
N1 0.0399(11) 0.0546(13) 0.0338(10) 0.0013(9) 0.0047(8) -0.0050(9)
N2 0.0480(13) 0.0801(18) 0.0382(12) 0.0039(11) 0.0015(10) -0.0056(12)
N3 0.0574(15) 0.0740(17) 0.0362(12) 0.0048(11) 0.0032(10) -0.0038(12)
N4 0.0534(13) 0.0424(11) 0.0333(10) 0.0026(8) 0.0094(9) -0.0038(9)
N5 0.0393(10) 0.0450(11) 0.0315(9) -0.0005(8) 0.0069(8) -0.0011(9)
N6 0.0421(11) 0.0577(13) 0.0319(10) -0.0044(9) 0.0071(8) -0.0015(10)
C1 0.0359(12) 0.0487(14) 0.0361(12) -0.0009(10) 0.0054(9) -0.0054(10)
C2 0.0452(13) 0.0408(12) 0.0371(12) -0.0007(10) 0.0119(10) -0.0043(10)
C3 0.0501(15) 0.0501(15) 0.0498(15) -0.0041(12) 0.0166(12) -0.0102(12)
C4 0.0639(17) 0.0445(14) 0.0503(15) -0.0040(11) 0.0272(13) -0.0119(12)
C5 0.078(2) 0.070(2) 0.071(2) -0.0101(16) 0.0438(18) -0.0188(17)
C6 0.112(3) 0.079(2) 0.079(2) -0.0081(19) 0.064(3) -0.023(2)
C7 0.126(3) 0.066(2) 0.0521(19) 0.0046(15) 0.052(2) -0.005(2)
C8 0.100(3) 0.0497(16) 0.0408(15) 0.0020(12) 0.0274(16) -0.0020(16)
C9 0.0707(18) 0.0375(12) 0.0437(14) 0.0015(10) 0.0256(13) -0.0044(12)
C10 0.0465(13) 0.0367(12) 0.0326(11) 0.0026(9) 0.0104(10) -0.0025(10)
C11 0.124(3) 0.109(3) 0.0331(16) 0.0101(18) 0.0167(18) -0.006(3)
C12 0.0433(13) 0.0459(14) 0.0420(13) -0.0041(10) 0.0094(11) -0.0011(11)
C13 0.0534(15) 0.0444(13) 0.0394(13) -0.0065(10) 0.0157(11) -0.0031(11)
C14 0.0645(19) 0.0560(17) 0.0594(17) -0.0145(14) 0.0285(15) -0.0117(14)
C15 0.104(3) 0.064(2) 0.061(2) -0.0216(15) 0.051(2) -0.0251(19)
C16 0.117(3) 0.0590(19) 0.0403(16) -0.0075(13) 0.0221(18) -0.0136(19)
C17 0.085(2) 0.0592(18) 0.0414(15) -0.0058(13) 0.0013(15) 0.0072(16)
C18 0.0646(18) 0.0475(15) 0.0398(14) -0.0045(11) 0.0073(12) 0.0031(13)
C19 0.0490(15) 0.0465(14) 0.0532(16) 0.0110(12) 0.0146(12) -0.0032(11)
C20 0.0509(15) 0.0398(13) 0.0566(16) -0.0066(11) 0.0158(13) -0.0043(11)
C21 0.0453(14) 0.0498(15) 0.0590(17) 0.0001(13) 0.0045(12) -0.0114(12)
C22 0.0392(14) 0.0519(15) 0.078(2) -0.0023(14) 0.0195(14) -0.0056(12)
C23 0.0582(17) 0.0574(16) 0.0609(18) -0.0058(13) 0.0327(15) -0.0122(14)
C24 0.0595(17) 0.0582(16) 0.0421(14) 0.0081(12) 0.0174(12) -0.0122(14)
C25 0.068(2) 0.070(2) 0.080(2) 0.0244(18) 0.0157(18) 0.0156(17)
C26 0.0447(18) 0.070(2) 0.141(4) -0.015(2) 0.022(2) 0.0027(16)
C27 0.072(3) 0.129(5) 0.364(11) 0.005(6) 0.116(5) -0.001(3)
C28 0.092(3) 0.113(4) 0.169(5) -0.024(4) -0.046(3) 0.046(3)
P1 0.0571(5) 0.0607(5) 0.0499(4) -0.0038(3) 0.0065(3) 0.0045(4)
F1 0.138(2) 0.143(3) 0.0812(16) 0.0417(16) 0.0176(15) 0.037(2)
F2 0.122(2) 0.133(2) 0.0850(16) 0.0409(15) 0.0347(15) 0.0276(17)
F3 0.161(7) 0.077(3) 0.103(5) -0.033(3) 0.016(5) 0.001(4)
F4 0.055(3) 0.168(7) 0.120(5) 0.034(5) 0.018(3) 0.009(4)
F5 0.205(10) 0.104(5) 0.103(5) -0.059(4) -0.006(7) 0.007(7)
F6 0.057(3) 0.144(6) 0.120(6) 0.030(5) 0.027(3) 0.022(4)
F7 0.135(7) 0.189(10) 0.143(7) -0.018(7) 0.000(6) -0.087(7)
F8 0.179(8) 0.100(5) 0.109(5) 0.007(4) 0.093(6) 0.051(5)
F9 0.114(6) 0.127(7) 0.124(6) -0.018(5) 0.013(5) -0.058(5)
F10 0.164(8) 0.148(8) 0.167(9) 0.025(6) 0.100(8) 0.083(7)
N7 0.174(6) 0.218(7) 0.205(7) 0.082(5) -0.001(5) -0.083(6)
C29 0.133(6) 0.131(6) 0.262(9) 0.053(6) -0.058(6) -0.040(4)
C30 0.099(4) 0.116(4) 0.100(4) 0.020(3) -0.002(3) -0.024(3)

loop_
_atom_type_symbol
_atom_type_description
_atom_type_scat_dispersion_real
_atom_type_scat_dispersion_imag
_atom_type_scat_source
C C 0.0033 0.0016 'International Tables Vol C Tables 4.2.6.8 and 6.1.1.4'
H H 0.0000 0.0000 'International Tables Vol C Tables 4.2.6.8 and 6.1.1.4'
Cl Cl 0.1484 0.1585 'International Tables Vol C Tables 4.2.6.8 and 6.1.1.4'
F F 0.0171 0.0103 'International Tables Vol C Tables 4.2.6.8 and 6.1.1.4'
N N 0.0061 0.0033 'International Tables Vol C Tables 4.2.6.8 and 6.1.1.4'
O O 0.0106 0.0060 'International Tables Vol C Tables 4.2.6.8 and 6.1.1.4'
P P 0.1023 0.0942 'International Tables Vol C Tables 4.2.6.8 and 6.1.1.4'
Ru Ru -1.2594 0.8363 'International Tables Vol C Tables 4.2.6.8 and 6.1.1.4'

loop_
_geom_angle_atom_site_label_1
_geom_angle_atom_site_label_2
_geom_angle_atom_site_label_3
_geom_angle
_geom_angle_site_symmetry_1
_geom_angle_site_symmetry_3
_geom_angle_publ_flag
N1 Ru1 Cl1 85.37(6) . . ?
N1 Ru1 N5 85.94(8) . . ?
N1 Ru1 C19 114.07(10) . . ?
N1 Ru1 C20 89.73(10) . . ?
N1 Ru1 C21 92.31(10) . . ?
N1 Ru1 C22 119.82(11) . . ?
N1 Ru1 C23 157.33(11) . . ?
N1 Ru1 C24 151.64(10) . . ?
N5 Ru1 Cl1 85.08(6) . . ?
N5 Ru1 C19 94.05(9) . . ?
N5 Ru1 C20 121.62(9) . . ?
N5 Ru1 C21 159.66(10) . . ?
N5 Ru1 C22 153.59(10) . . ?
N5 Ru1 C23 116.72(10) . . ?
N5 Ru1 C24 92.98(9) . . ?
C19 Ru1 Cl1 160.47(8) . . ?
C19 Ru1 C22 81.18(11) . . ?
C20 Ru1 Cl1 152.48(8) . . ?
C20 Ru1 C19 37.27(11) . . ?
C20 Ru1 C21 38.05(10) . . ?
C20 Ru1 C22 68.18(11) . . ?
C20 Ru1 C23 79.28(11) . . ?
C20 Ru1 C24 66.77(11) . . ?
C21 Ru1 Cl1 115.02(8) . . ?
C21 Ru1 C19 68.18(11) . . ?
C21 Ru1 C22 37.26(11) . . ?
C21 Ru1 C23 66.84(11) . . ?
C21 Ru1 C24 79.02(11) . . ?
C22 Ru1 Cl1 90.94(8) . . ?
C23 Ru1 Cl1 95.23(8) . . ?
C23 Ru1 C19 67.71(11) . . ?
C23 Ru1 C22 37.59(12) . . ?
C23 Ru1 C24 36.76(11) . . ?
C24 Ru1 Cl1 122.82(8) . . ?
C24 Ru1 C19 37.66(11) . . ?
C24 Ru1 C22 67.41(12) . . ?
C18 O1 H1 109.5 . . ?
N2 N1 Ru1 126.10(17) . . ?
C10 N1 Ru1 126.62(16) . . ?
C10 N1 N2 107.0(2) . . ?
N3 N2 N1 110.3(2) . . ?
N2 N3 N4 106.8(2) . . ?
N3 N4 C9 128.4(2) . . ?
C10 N4 N3 108.1(2) . . ?
C10 N4 C9 123.4(2) . . ?
N6 N5 Ru1 121.62(14) . . ?
C1 N5 Ru1 128.92(16) . . ?
C1 N5 N6 109.04(19) . . ?
C12 N6 N5 117.6(2) . . ?
N5 C1 H1A 117.4 . . ?
N5 C1 C2 125.2(2) . . ?
C2 C1 H1A 117.4 . . ?
C3 C2 C1 121.8(2) . . ?
C3 C2 C10 116.0(2) . . ?
C10 C2 C1 122.1(2) . . ?
C2 C3 H3 119.0 . . ?
C2 C3 C4 122.0(3) . . ?
C4 C3 H3 119.0 . . ?
C5 C4 C3 119.7(3) . . ?
C9 C4 C3 121.8(2) . . ?
C9 C4 C5 118.5(3) . . ?
C4 C5 H5 120.0 . . ?
C6 C5 C4 119.9(4) . . ?
C6 C5 H5 120.0 . . ?
C5 C6 H6 120.0 . . ?
C5 C6 C7 120.0(3) . . ?
C7 C6 H6 120.0 . . ?
C6 C7 H7 118.0 . . ?
C6 C7 C8 124.0(3) . . ?
C8 C7 H7 118.0 . . ?
C7 C8 C9 115.0(3) . . ?
C7 C8 C11 120.8(3) . . ?
C9 C8 C11 124.2(3) . . ?
C4 C9 N4 114.4(2) . . ?
C4 C9 C8 122.6(3) . . ?
C8 C9 N4 123.0(3) . . ?
N1 C10 N4 107.8(2) . . ?
N1 C10 C2 129.7(2) . . ?
N4 C10 C2 122.5(2) . . ?
C8 C11 H11A 109.5 . . ?
C8 C11 H11B 109.5 . . ?
C8 C11 H11C 109.5 . . ?
H11A C11 H11B 109.5 . . ?
H11A C11 H11C 109.5 . . ?
H11B C11 H11C 109.5 . . ?
N6 C12 H12 120.1 . . ?
N6 C12 C13 119.7(2) . . ?
C13 C12 H12 120.1 . . ?
C14 C13 C12 118.7(3) . . ?
C18 C13 C12 122.5(2) . . ?
C18 C13 C14 118.7(3) . . ?
C13 C14 H14 120.0 . . ?
C15 C14 C13 120.1(3) . . ?
C15 C14 H14 120.0 . . ?
C14 C15 H15 120.1 . . ?
C16 C15 C14 119.9(3) . . ?
C16 C15 H15 120.1 . . ?
C15 C16 H16 119.4 . . ?
C17 C16 C15 121.1(3) . . ?
C17 C16 H16 119.4 . . ?
C16 C17 H17 119.9 . . ?
C16 C17 C18 120.1(3) . . ?
C18 C17 H17 119.9 . . ?
O1 C18 C13 122.6(2) . . ?
O1 C18 C17 117.4(3) . . ?
C17 C18 C13 120.0(3) . . ?
C20 C19 Ru1 70.06(15) . . ?
C20 C19 C24 117.1(3) . . ?
C20 C19 C25 121.6(3) . . ?
C24 C19 Ru1 71.04(16) . . ?
C24 C19 C25 121.3(3) . . ?
C25 C19 Ru1 128.8(2) . . ?
Ru1 C20 H20 129.1 . . ?
C19 C20 Ru1 72.67(15) . . ?
C19 C20 H20 119.2 . . ?
C19 C20 C21 121.6(3) . . ?
C21 C20 Ru1 71.45(15) . . ?
C21 C20 H20 119.2 . . ?
Ru1 C21 H21 130.2 . . ?
C20 C21 Ru1 70.51(15) . . ?
C20 C21 H21 119.6 . . ?
C22 C21 Ru1 72.34(16) . . ?
C22 C21 C20 120.9(3) . . ?
C22 C21 H21 119.6 . . ?
C21 C22 Ru1 70.40(15) . . ?
C21 C22 C23 117.5(3) . . ?
C21 C22 C26 122.9(3) . . ?
C23 C22 Ru1 70.72(16) . . ?
C23 C22 C26 119.6(3) . . ?
C26 C22 Ru1 128.8(2) . . ?
Ru1 C23 H23 129.8 . . ?
C22 C23 Ru1 71.69(16) . . ?
C22 C23 H23 119.3 . . ?
C24 C23 Ru1 71.83(15) . . ?
C24 C23 C22 121.4(3) . . ?
C24 C23 H23 119.3 . . ?
Ru1 C24 H24 130.9 . . ?
C19 C24 Ru1 71.30(15) . . ?
C19 C24 H24 119.2 . . ?
C23 C24 Ru1 71.41(16) . . ?
C23 C24 C19 121.6(3) . . ?
C23 C24 H24 119.2 . . ?
C19 C25 H25A 109.5 . . ?
C19 C25 H25B 109.5 . . ?
C19 C25 H25C 109.5 . . ?
H25A C25 H25B 109.5 . . ?
H25A C25 H25C 109.5 . . ?
H25B C25 H25C 109.5 . . ?
C22 C26 H26 107.8 . . ?
C27 C26 C22 107.8(4) . . ?
C27 C26 H26 107.8 . . ?
C27 C26 C28 112.5(5) . . ?
C28 C26 C22 113.1(4) . . ?
C28 C26 H26 107.8 . . ?
C26 C27 H27A 109.5 . . ?
C26 C27 H27B 109.5 . . ?
C26 C27 H27C 109.5 . . ?
H27A C27 H27B 109.5 . . ?
H27A C27 H27C 109.5 . . ?
H27B C27 H27C 109.5 . . ?
C26 C28 H28A 109.5 . . ?
C26 C28 H28B 109.5 . . ?
C26 C28 H28C 109.5 . . ?
H28A C28 H28B 109.5 . . ?
H28A C28 H28C 109.5 . . ?
H28B C28 H28C 109.5 . . ?
F1 P1 F2 179.46(17) . . ?
F1 P1 F3 83.7(3) . . ?
F1 P1 F4 86.9(3) . . ?
F1 P1 F7 99.5(4) . . ?
F1 P1 F10 92.1(3) . . ?
F2 P1 F3 95.9(3) . . ?
F2 P1 F4 92.9(2) . . ?
F2 P1 F10 88.4(3) . . ?
F3 P1 F4 86.6(5) . . ?
F5 P1 F1 89.3(4) . . ?
F5 P1 F2 91.1(4) . . ?
F5 P1 F3 172.6(5) . . ?
F5 P1 F4 90.6(6) . . ?
F5 P1 F6 93.3(5) . . ?
F6 P1 F1 85.4(3) . . ?
F6 P1 F2 94.9(3) . . ?
F6 P1 F3 88.5(5) . . ?
F6 P1 F4 171.3(4) . . ?
F7 P1 F2 80.4(4) . . ?
F7 P1 F10 86.8(6) . . ?
F8 P1 F1 94.6(3) . . ?
F8 P1 F2 84.9(3) . . ?
F8 P1 F7 89.7(6) . . ?
F8 P1 F9 91.2(5) . . ?
F8 P1 F10 172.8(4) . . ?
F9 P1 F1 91.9(3) . . ?
F9 P1 F2 88.2(3) . . ?
F9 P1 F7 168.4(4) . . ?
F9 P1 F10 91.0(6) . . ?
H29A C29 H29B 109.5 . . ?
H29A C29 H29C 109.5 . . ?
H29B C29 H29C 109.5 . . ?
C30 C29 H29A 109.5 . . ?
C30 C29 H29B 109.5 . . ?
C30 C29 H29C 109.5 . . ?
N7 C30 C29 174.6(9) . . ?

loop_
_geom_bond_atom_site_label_1
_geom_bond_atom_site_label_2
_geom_bond_distance
_geom_bond_site_symmetry_2
_geom_bond_publ_flag
Ru1 Cl1 2.3999(7) . ?
Ru1 N1 2.077(2) . ?
Ru1 N5 2.146(2) . ?
Ru1 C19 2.206(3) . ?
Ru1 C20 2.172(3) . ?
Ru1 C21 2.185(3) . ?
Ru1 C22 2.210(3) . ?
Ru1 C23 2.197(3) . ?
Ru1 C24 2.202(3) . ?
O1 H1 0.8200 . ?
O1 C18 1.348(3) . ?
N1 N2 1.357(3) . ?
N1 C10 1.319(3) . ?
N2 N3 1.290(3) . ?
N3 N4 1.361(3) . ?
N4 C9 1.414(3) . ?
N4 C10 1.347(3) . ?
N5 N6 1.420(3) . ?
N5 C1 1.293(3) . ?
N6 C12 1.280(3) . ?
C1 H1A 0.9300 . ?
C1 C2 1.437(3) . ?
C2 C3 1.364(3) . ?
C2 C10 1.412(3) . ?
C3 H3 0.9300 . ?
C3 C4 1.424(4) . ?
C4 C5 1.408(4) . ?
C4 C9 1.399(4) . ?
C5 H5 0.9300 . ?
C5 C6 1.358(5) . ?
C6 H6 0.9300 . ?
C6 C7 1.374(6) . ?
C7 H7 0.9300 . ?
C7 C8 1.389(5) . ?
C8 C9 1.404(4) . ?
C8 C11 1.498(5) . ?
C11 H11A 0.9600 . ?
C11 H11B 0.9600 . ?
C11 H11C 0.9600 . ?
C12 H12 0.9300 . ?
C12 C13 1.451(3) . ?
C13 C14 1.400(4) . ?
C13 C18 1.399(4) . ?
C14 H14 0.9300 . ?
C14 C15 1.390(4) . ?
C15 H15 0.9300 . ?
C15 C16 1.368(5) . ?
C16 H16 0.9300 . ?
C16 C17 1.365(5) . ?
C17 H17 0.9300 . ?
C17 C18 1.388(4) . ?
C19 C20 1.399(4) . ?
C19 C24 1.423(4) . ?
C19 C25 1.500(4) . ?
C20 H20 0.9300 . ?
C20 C21 1.420(4) . ?
C21 H21 0.9300 . ?
C21 C22 1.404(4) . ?
C22 C23 1.420(4) . ?
C22 C26 1.519(5) . ?
C23 H23 0.9300 . ?
C23 C24 1.387(4) . ?
C24 H24 0.9300 . ?
C25 H25A 0.9600 . ?
C25 H25B 0.9600 . ?
C25 H25C 0.9600 . ?
C26 H26 0.9800 . ?
C26 C27 1.515(6) . ?
C26 C28 1.518(7) . ?
C27 H27A 0.9600 . ?
C27 H27B 0.9600 . ?
C27 H27C 0.9600 . ?
C28 H28A 0.9600 . ?
C28 H28B 0.9600 . ?
C28 H28C 0.9600 . ?
P1 F1 1.575(2) . ?
P1 F2 1.578(2) . ?
P1 F3 1.588(5) . ?
P1 F4 1.598(5) . ?
P1 F5 1.522(6) . ?
P1 F6 1.533(5) . ?
P1 F7 1.576(7) . ?
P1 F8 1.523(5) . ?
P1 F9 1.526(6) . ?
P1 F10 1.587(6) . ?
N7 C30 1.096(7) . ?
C29 H29A 0.9600 . ?
C29 H29B 0.9600 . ?
C29 H29C 0.9600 . ?
C29 C30 1.379(8) . ?

loop_
_geom_torsion_atom_site_label_1
_geom_torsion_atom_site_label_2
_geom_torsion_atom_site_label_3
_geom_torsion_atom_site_label_4
_geom_torsion
_geom_torsion_site_symmetry_1
_geom_torsion_site_symmetry_2
_geom_torsion_site_symmetry_3
_geom_torsion_site_symmetry_4
_geom_torsion_publ_flag
Ru1 N1 N2 N3 -174.81(19) . . . . ?
Ru1 N1 C10 N4 174.39(16) . . . . ?
Ru1 N1 C10 C2 -6.1(4) . . . . ?
Ru1 N5 N6 C12 -35.1(3) . . . . ?
Ru1 N5 C1 C2 9.7(4) . . . . ?
Ru1 C19 C20 C21 -54.3(2) . . . . ?
Ru1 C19 C24 C23 52.9(2) . . . . ?
Ru1 C20 C21 C22 -54.1(2) . . . . ?
Ru1 C21 C22 C23 -54.6(2) . . . . ?
Ru1 C21 C22 C26 124.2(3) . . . . ?
Ru1 C22 C23 C24 -54.0(2) . . . . ?
Ru1 C22 C26 C27 -167.3(4) . . . . ?
Ru1 C22 C26 C28 67.7(5) . . . . ?
Ru1 C23 C24 C19 -52.9(2) . . . . ?
N1 N2 N3 N4 0.6(3) . . . . ?
N2 N1 C10 N4 -0.1(3) . . . . ?
N2 N1 C10 C2 179.4(3) . . . . ?
N2 N3 N4 C9 -177.4(3) . . . . ?
N2 N3 N4 C10 -0.6(3) . . . . ?
N3 N4 C9 C4 177.8(3) . . . . ?
N3 N4 C9 C8 -1.3(4) . . . . ?
N3 N4 C10 N1 0.4(3) . . . . ?
N3 N4 C10 C2 -179.1(2) . . . . ?
N5 N6 C12 C13 178.1(2) . . . . ?
N5 C1 C2 C3 176.0(3) . . . . ?
N5 C1 C2 C10 1.2(4) . . . . ?
N6 N5 C1 C2 -177.8(2) . . . . ?
N6 C12 C13 C14 -175.3(3) . . . . ?
N6 C12 C13 C18 3.6(4) . . . . ?
C1 N5 N6 C12 151.7(2) . . . . ?
C1 C2 C3 C4 -174.8(2) . . . . ?
C1 C2 C10 N1 -3.2(4) . . . . ?
C1 C2 C10 N4 176.2(2) . . . . ?
C2 C3 C4 C5 176.8(3) . . . . ?
C2 C3 C4 C9 -0.8(4) . . . . ?
C3 C2 C10 N1 -178.2(3) . . . . ?
C3 C2 C10 N4 1.2(4) . . . . ?
C3 C4 C5 C6 -176.7(3) . . . . ?
C3 C4 C9 N4 0.0(4) . . . . ?
C3 C4 C9 C8 179.1(3) . . . . ?
C4 C5 C6 C7 -1.9(6) . . . . ?
C5 C4 C9 N4 -177.6(3) . . . . ?
C5 C4 C9 C8 1.6(4) . . . . ?
C5 C6 C7 C8 0.4(6) . . . . ?
C6 C7 C8 C9 2.0(5) . . . . ?
C6 C7 C8 C11 -177.8(4) . . . . ?
C7 C8 C9 N4 176.2(3) . . . . ?
C7 C8 C9 C4 -2.9(4) . . . . ?
C9 N4 C10 N1 177.4(2) . . . . ?
C9 N4 C10 C2 -2.1(4) . . . . ?
C9 C4 C5 C6 1.0(5) . . . . ?
C10 N1 N2 N3 -0.3(3) . . . . ?
C10 N4 C9 C4 1.4(4) . . . . ?
C10 N4 C9 C8 -177.7(3) . . . . ?
C10 C2 C3 C4 0.2(4) . . . . ?
C11 C8 C9 N4 -4.1(5) . . . . ?
C11 C8 C9 C4 176.8(3) . . . . ?
C12 C13 C14 C15 178.6(3) . . . . ?
C12 C13 C18 O1 0.8(4) . . . . ?
C12 C13 C18 C17 179.4(3) . . . . ?
C13 C14 C15 C16 1.7(5) . . . . ?
C14 C13 C18 O1 179.7(3) . . . . ?
C14 C13 C18 C17 -1.7(4) . . . . ?
C14 C15 C16 C17 -0.9(5) . . . . ?
C15 C16 C17 C18 -1.2(5) . . . . ?
C16 C17 C18 O1 -178.9(3) . . . . ?
C16 C17 C18 C13 2.5(5) . . . . ?
C18 C13 C14 C15 -0.4(4) . . . . ?
C19 C20 C21 Ru1 54.9(2) . . . . ?
C19 C20 C21 C22 0.8(4) . . . . ?
C20 C19 C24 Ru1 -54.5(2) . . . . ?
C20 C19 C24 C23 -1.6(4) . . . . ?
C20 C21 C22 Ru1 53.3(2) . . . . ?
C20 C21 C22 C23 -1.3(4) . . . . ?
C20 C21 C22 C26 177.5(3) . . . . ?
C21 C22 C23 Ru1 54.4(2) . . . . ?
C21 C22 C23 C24 0.3(4) . . . . ?
C21 C22 C26 C27 102.2(5) . . . . ?
C21 C22 C26 C28 -22.8(5) . . . . ?
C22 C23 C24 Ru1 54.0(2) . . . . ?
C22 C23 C24 C19 1.1(4) . . . . ?
C23 C22 C26 C27 -79.1(5) . . . . ?
C23 C22 C26 C28 156.0(4) . . . . ?
C24 C19 C20 Ru1 55.0(2) . . . . ?
C24 C19 C20 C21 0.6(4) . . . . ?
C25 C19 C20 Ru1 -124.0(3) . . . . ?
C25 C19 C20 C21 -178.3(3) . . . . ?
C25 C19 C24 Ru1 124.5(3) . . . . ?
C25 C19 C24 C23 177.4(3) . . . . ?
C26 C22 C23 Ru1 -124.4(3) . . . . ?
C26 C22 C23 C24 -178.5(3) . . . . ?
